data_7002074
loop_
_publ_author_name
'Page, Michael J.'
'Wagler, J\"org'
'Messerle, Barbara A.'

_publ_section_title
;
 Pyrazolyl-N-heterocyclic carbene complexes of rhodium as hydrogenation
 catalysts: The influence of ligand steric bulk on catalyst activity
;
_journal_issue 35
_journal_name_full 'Dalton Transactions'
_journal_page_first 7029
_journal_paper_doi 10.1039/b906724h
_journal_year 2009
_chemical_formula_moiety 'C24 H20 B, C11 H17 N4 '
_chemical_formula_sum 'C35 H37 B N4'
_chemical_formula_weight 524.50
_chemical_name_systematic
;
?
;
_space_group_IT_number 2
_symmetry_cell_setting triclinic
_symmetry_space_group_name_Hall '-P 1'
_symmetry_space_group_name_H-M 'P -1'
_atom_sites_solution_hydrogens geom
_atom_sites_solution_primary direct
_atom_sites_solution_secondary difmap
_audit_creation_method SHELXL-97
_cell_angle_alpha 75.011(2)
_cell_angle_beta 84.346(3)
_cell_angle_gamma 80.266(3)
_cell_formula_units_Z 2
_cell_length_a 9.6457(3)
_cell_length_b 11.0776(6)
_cell_length_c 14.2768(8)
_cell_measurement_reflns_used 11205
_cell_measurement_temperature 100(2)
_cell_measurement_theta_max 25.028
_cell_measurement_theta_min 2.546
_cell_volume 1449.97(12)
_computing_cell_refinement 'HKL Scalepack (Otwinowski & Minor 1997)'
_computing_data_collection 'Nonius Collect, KappaCCD'
_computing_data_reduction 'Denzo and Scalepak (Otwinowski & Minor, 1997)'
_computing_molecular_graphics 'ORTEP32 for windows (Farugia)'
_computing_publication_material 'Ciftab (Sheldrick, 1997)'
_computing_structure_refinement 'SHELXL-97 (Sheldrick, 1997)'
_computing_structure_solution 'SHELXS-97 (Sheldrick, 1990)'
_diffrn_ambient_temperature 100(2)
_diffrn_measured_fraction_theta_full 0.998
_diffrn_measured_fraction_theta_max 0.998
_diffrn_measurement_device_type 'Nonius Kappa CCD area detector'
_diffrn_measurement_method 'phi and omega scans'
_diffrn_radiation_monochromator graphite
_diffrn_radiation_source 'fine-focus sealed tube'
_diffrn_radiation_type MoK\a
_diffrn_radiation_wavelength 0.71073
_diffrn_reflns_av_R_equivalents 0.0653
_diffrn_reflns_av_sigmaI/netI 0.0629
_diffrn_reflns_limit_h_max 11
_diffrn_reflns_limit_h_min -11
_diffrn_reflns_limit_k_max 13
_diffrn_reflns_limit_k_min -13
_diffrn_reflns_limit_l_max 16
_diffrn_reflns_limit_l_min -16
_diffrn_reflns_number 18020
_diffrn_reflns_theta_full 25.00
_diffrn_reflns_theta_max 25.00
_diffrn_reflns_theta_min 2.66
_exptl_absorpt_coefficient_mu 0.070
_exptl_absorpt_correction_T_max 0.990
_exptl_absorpt_correction_T_min 0.963
_exptl_absorpt_correction_type multi-scan
_exptl_absorpt_process_details SORTAV
_exptl_crystal_colour colorless
_exptl_crystal_density_diffrn 1.201
_exptl_crystal_density_method 'not measured'
_exptl_crystal_description block
_exptl_crystal_F_000 560
_exptl_crystal_size_max 0.21
_exptl_crystal_size_mid 0.16
_exptl_crystal_size_min 0.15
_refine_diff_density_max 0.205
_refine_diff_density_min -0.242
_refine_diff_density_rms 0.046
_refine_ls_extinction_method none
_refine_ls_goodness_of_fit_ref 1.008
_refine_ls_hydrogen_treatment constr
_refine_ls_matrix_type full
_refine_ls_number_parameters 364
_refine_ls_number_reflns 5095
_refine_ls_number_restraints 0
_refine_ls_restrained_S_all 1.008
_refine_ls_R_factor_all 0.0807
_refine_ls_R_factor_gt 0.0463
_refine_ls_shift/su_max 0.000
_refine_ls_shift/su_mean 0.000
_refine_ls_structure_factor_coef Fsqd
_refine_ls_weighting_details 'calc w=1/[\s^2^(Fo^2^)+(0.0598P)^2^+0.0000P] where P=(Fo^2^+2Fc^2^)/3'
_refine_ls_weighting_scheme calc
_refine_ls_wR_factor_gt 0.1025
_refine_ls_wR_factor_ref 0.1135
_reflns_number_gt 3565
_reflns_number_total 5095
_reflns_threshold_expression >2sigma(I)
_cod_data_source_file b906724h.txt
_cod_data_source_block mp00502
_cod_original_sg_symbol_Hall -P1
_cod_original_sg_symbol_H-M P-1
_cod_database_code 7002074

loop_
_symmetry_equiv_pos_as_xyz
'x, y, z'
'-x, -y, -z'

loop_
_atom_site_label
_atom_site_type_symbol
_atom_site_fract_x
_atom_site_fract_y
_atom_site_fract_z
_atom_site_U_iso_or_equiv
_atom_site_adp_type
_atom_site_occupancy
_atom_site_symmetry_multiplicity
_atom_site_calc_flag
_atom_site_refinement_flags
_atom_site_disorder_assembly
_atom_site_disorder_group
N1 N 0.34329(15) 0.62226(14) 0.41608(11) 0.0266(4) Uani 1 1 d . . .
N2 N 0.34656(14) 0.69856(13) 0.47655(11) 0.0227(3) Uani 1 1 d . . .
N3 N 0.29952(14) 0.56775(13) 0.63510(11) 0.0232(4) Uani 1 1 d . . .
N4 N 0.22289(14) 0.40683(13) 0.73542(11) 0.0226(3) Uani 1 1 d . . .
C1 C 0.28847(17) 0.70130(17) 0.33646(14) 0.0254(4) Uani 1 1 d . . .
H1 H 0.2720 0.6757 0.2804 0.030 Uiso 1 1 calc R . .
C2 C 0.25814(18) 0.82580(18) 0.34520(14) 0.0275(4) Uani 1 1 d . . .
H2 H 0.2195 0.8983 0.2982 0.033 Uiso 1 1 calc R . .
C3 C 0.29584(18) 0.82079(17) 0.43539(14) 0.0263(4) Uani 1 1 d . . .
H3 H 0.2881 0.8900 0.4643 0.032 Uiso 1 1 calc R . .
C4 C 0.39800(18) 0.64526(17) 0.57190(13) 0.0251(4) Uani 1 1 d . . .
H4A H 0.4111 0.7142 0.6011 0.030 Uiso 1 1 calc R . .
H4B H 0.4907 0.5924 0.5668 0.030 Uiso 1 1 calc R . .
C5 C 0.16176(18) 0.60709(18) 0.66227(14) 0.0307(5) Uani 1 1 d . . .
H5 H 0.1102 0.6893 0.6412 0.037 Uiso 1 1 calc R . .
C6 C 0.11410(18) 0.50725(18) 0.72420(14) 0.0300(5) Uani 1 1 d . . .
H6 H 0.0222 0.5059 0.7548 0.036 Uiso 1 1 calc R . .
C7 C 0.33339(17) 0.44637(16) 0.68004(13) 0.0225(4) Uani 1 1 d . . .
H7 H 0.4222 0.3961 0.6736 0.027 Uiso 1 1 calc R . .
C8 C 0.22171(18) 0.28178(17) 0.80874(14) 0.0267(4) Uani 1 1 d . . .
C9 C 0.3500(2) 0.19010(18) 0.78750(16) 0.0374(5) Uani 1 1 d . . .
H9A H 0.3489 0.1813 0.7210 0.056 Uiso 1 1 calc R . .
H9B H 0.3478 0.1075 0.8334 0.056 Uiso 1 1 calc R . .
H9C H 0.4359 0.2225 0.7944 0.056 Uiso 1 1 calc R . .
C10 C 0.0868(2) 0.2317(2) 0.80191(17) 0.0414(5) Uani 1 1 d . . .
H10A H 0.0055 0.2946 0.8112 0.062 Uiso 1 1 calc R . .
H10B H 0.0820 0.1532 0.8523 0.062 Uiso 1 1 calc R . .
H10C H 0.0860 0.2151 0.7378 0.062 Uiso 1 1 calc R . .
C11 C 0.2258(2) 0.30887(19) 0.90740(14) 0.0350(5) Uani 1 1 d . . .
H11A H 0.3114 0.3448 0.9093 0.053 Uiso 1 1 calc R . .
H11B H 0.2260 0.2301 0.9582 0.053 Uiso 1 1 calc R . .
H11C H 0.1428 0.3692 0.9183 0.053 Uiso 1 1 calc R . .
B1 B 0.31130(19) 0.25239(19) 0.23669(15) 0.0200(4) Uani 1 1 d . . .
C12 C 0.47560(16) 0.19704(16) 0.26454(13) 0.0210(4) Uani 1 1 d . . .
C13 C 0.59250(17) 0.23612(18) 0.20528(14) 0.0258(4) Uani 1 1 d . . .
H13 H 0.5771 0.3023 0.1482 0.031 Uiso 1 1 calc R . .
C14 C 0.73055(18) 0.18162(18) 0.22686(14) 0.0303(5) Uani 1 1 d . . .
H14 H 0.8067 0.2124 0.1853 0.036 Uiso 1 1 calc R . .
C15 C 0.75761(18) 0.08319(18) 0.30814(14) 0.0293(5) Uani 1 1 d . . .
H15 H 0.8516 0.0459 0.3227 0.035 Uiso 1 1 calc R . .
C16 C 0.64454(17) 0.03998(17) 0.36803(14) 0.0245(4) Uani 1 1 d . . .
H16 H 0.6607 -0.0286 0.4235 0.029 Uiso 1 1 calc R . .
C17 C 0.50762(17) 0.09735(16) 0.34654(13) 0.0226(4) Uani 1 1 d . . .
H17 H 0.4321 0.0676 0.3894 0.027 Uiso 1 1 calc R . .
C18 C 0.26148(16) 0.15535(15) 0.18092(12) 0.0193(4) Uani 1 1 d . . .
C19 C 0.35775(17) 0.07737(16) 0.13331(13) 0.0219(4) Uani 1 1 d . . .
H19 H 0.4555 0.0795 0.1348 0.026 Uiso 1 1 calc R . .
C20 C 0.31651(17) -0.00260(16) 0.08428(13) 0.0246(4) Uani 1 1 d . . .
H20 H 0.3857 -0.0536 0.0534 0.030 Uiso 1 1 calc R . .
C21 C 0.17519(18) -0.00822(17) 0.08021(14) 0.0264(4) Uani 1 1 d . . .
H21 H 0.1464 -0.0634 0.0473 0.032 Uiso 1 1 calc R . .
C22 C 0.07653(17) 0.06803(17) 0.12497(14) 0.0249(4) Uani 1 1 d . . .
H22 H -0.0210 0.0661 0.1222 0.030 Uiso 1 1 calc R . .
C23 C 0.11930(17) 0.14737(16) 0.17396(13) 0.0220(4) Uani 1 1 d . . .
H23 H 0.0492 0.1985 0.2041 0.026 Uiso 1 1 calc R . .
C24 C 0.29481(16) 0.39656(16) 0.16503(13) 0.0207(4) Uani 1 1 d . . .
C25 C 0.19059(17) 0.44085(17) 0.09787(13) 0.0251(4) Uani 1 1 d . . .
H25 H 0.1290 0.3846 0.0928 0.030 Uiso 1 1 calc R . .
C26 C 0.17182(19) 0.56248(17) 0.03796(14) 0.0295(5) Uani 1 1 d . . .
H26 H 0.0993 0.5869 -0.0066 0.035 Uiso 1 1 calc R . .
C27 C 0.25796(19) 0.64794(17) 0.04282(14) 0.0281(4) Uani 1 1 d . . .
H27 H 0.2463 0.7311 0.0018 0.034 Uiso 1 1 calc R . .
C28 C 0.36162(19) 0.60927(17) 0.10896(14) 0.0304(5) Uani 1 1 d . . .
H28 H 0.4220 0.6666 0.1138 0.036 Uiso 1 1 calc R . .
C29 C 0.37862(18) 0.48801(17) 0.16831(14) 0.0267(4) Uani 1 1 d . . .
H29 H 0.4503 0.4652 0.2135 0.032 Uiso 1 1 calc R . .
C30 C 0.21716(16) 0.25682(16) 0.33925(13) 0.0206(4) Uani 1 1 d . . .
C31 C 0.21406(17) 0.35785(17) 0.38246(14) 0.0247(4) Uani 1 1 d . . .
H31 H 0.2630 0.4257 0.3495 0.030 Uiso 1 1 calc R . .
C32 C 0.14280(18) 0.36335(18) 0.47113(14) 0.0290(5) Uani 1 1 d . . .
H32 H 0.1437 0.4339 0.4972 0.035 Uiso 1 1 calc R . .
C33 C 0.07257(17) 0.16356(17) 0.48262(14) 0.0263(4) Uani 1 1 d . . .
H33 H 0.0242 0.0958 0.5167 0.032 Uiso 1 1 calc R . .
C34 C 0.14488(16) 0.15904(17) 0.39417(13) 0.0227(4) Uani 1 1 d . . .
H34 H 0.1456 0.0869 0.3697 0.027 Uiso 1 1 calc R . .
C35 C 0.07065(18) 0.26634(19) 0.52136(14) 0.0298(5) Uani 1 1 d . . .
H35 H 0.0205 0.2701 0.5815 0.036 Uiso 1 1 calc R . .

loop_
_atom_site_aniso_label
_atom_site_aniso_U_11
_atom_site_aniso_U_22
_atom_site_aniso_U_33
_atom_site_aniso_U_23
_atom_site_aniso_U_13
_atom_site_aniso_U_12
N1 0.0284(8) 0.0255(9) 0.0280(10) -0.0110(8) -0.0031(7) -0.0018(6)
N2 0.0266(8) 0.0212(8) 0.0214(9) -0.0059(7) -0.0022(6) -0.0046(6)
N3 0.0239(8) 0.0221(8) 0.0221(9) -0.0029(7) -0.0027(6) -0.0026(6)
N4 0.0231(8) 0.0240(8) 0.0198(9) -0.0031(7) -0.0016(6) -0.0043(6)
C1 0.0249(9) 0.0297(11) 0.0214(11) -0.0073(9) -0.0010(7) -0.0023(8)
C2 0.0319(10) 0.0240(10) 0.0236(11) -0.0014(8) 0.0001(8) -0.0041(8)
C3 0.0328(10) 0.0168(10) 0.0276(12) -0.0022(8) -0.0003(8) -0.0049(7)
C4 0.0294(10) 0.0217(10) 0.0242(11) -0.0018(8) -0.0038(8) -0.0085(7)
C5 0.0254(10) 0.0289(11) 0.0321(12) -0.0023(9) -0.0041(8) 0.0044(8)
C6 0.0225(9) 0.0339(12) 0.0279(12) -0.0008(9) -0.0019(8) 0.0012(8)
C7 0.0237(9) 0.0226(10) 0.0215(11) -0.0056(8) -0.0029(7) -0.0029(7)
C8 0.0333(10) 0.0223(10) 0.0220(11) 0.0013(8) -0.0004(8) -0.0090(8)
C9 0.0431(12) 0.0250(11) 0.0394(13) -0.0027(10) 0.0018(9) -0.0027(9)
C10 0.0446(12) 0.0428(13) 0.0388(14) -0.0043(11) -0.0021(10) -0.0213(10)
C11 0.0433(12) 0.0357(12) 0.0239(12) -0.0024(9) -0.0046(9) -0.0062(9)
B1 0.0186(10) 0.0221(11) 0.0200(12) -0.0058(9) -0.0015(8) -0.0044(8)
C12 0.0224(9) 0.0235(10) 0.0193(10) -0.0088(8) -0.0010(7) -0.0045(7)
C13 0.0233(9) 0.0336(11) 0.0199(11) -0.0046(9) -0.0024(7) -0.0050(8)
C14 0.0195(9) 0.0421(12) 0.0280(12) -0.0071(10) 0.0011(8) -0.0052(8)
C15 0.0213(9) 0.0374(12) 0.0294(12) -0.0113(9) -0.0066(8) 0.0023(8)
C16 0.0266(10) 0.0253(10) 0.0221(11) -0.0072(8) -0.0053(8) -0.0006(7)
C17 0.0208(9) 0.0247(10) 0.0235(11) -0.0076(8) 0.0003(7) -0.0051(7)
C18 0.0202(9) 0.0195(9) 0.0153(10) 0.0009(8) -0.0011(7) -0.0028(7)
C19 0.0177(9) 0.0240(10) 0.0223(11) -0.0027(8) -0.0019(7) -0.0029(7)
C20 0.0268(10) 0.0227(10) 0.0239(11) -0.0075(8) 0.0008(8) -0.0010(7)
C21 0.0326(10) 0.0234(10) 0.0264(11) -0.0088(8) -0.0043(8) -0.0078(8)
C22 0.0223(9) 0.0257(10) 0.0275(11) -0.0052(8) -0.0030(7) -0.0071(7)
C23 0.0211(9) 0.0219(10) 0.0225(11) -0.0051(8) -0.0022(7) -0.0020(7)
C24 0.0205(9) 0.0247(10) 0.0186(10) -0.0094(8) 0.0026(7) -0.0037(7)
C25 0.0246(9) 0.0237(10) 0.0271(11) -0.0065(8) -0.0009(7) -0.0043(7)
C26 0.0302(10) 0.0287(11) 0.0276(12) -0.0053(9) -0.0064(8) 0.0011(8)
C27 0.0373(11) 0.0201(10) 0.0234(11) -0.0036(8) 0.0048(8) -0.0017(8)
C28 0.0389(11) 0.0263(11) 0.0280(12) -0.0065(9) 0.0029(8) -0.0138(8)
C29 0.0297(10) 0.0272(11) 0.0255(11) -0.0075(9) -0.0033(8) -0.0081(8)
C30 0.0173(8) 0.0225(10) 0.0203(10) -0.0029(8) -0.0062(7) 0.0010(7)
C31 0.0217(9) 0.0274(10) 0.0267(11) -0.0087(9) -0.0023(7) -0.0053(7)
C32 0.0277(10) 0.0360(12) 0.0283(12) -0.0171(9) -0.0003(8) -0.0053(8)
C33 0.0229(9) 0.0276(11) 0.0238(11) 0.0003(9) -0.0002(7) -0.0020(7)
C34 0.0211(9) 0.0228(10) 0.0233(11) -0.0054(8) -0.0037(7) 0.0008(7)
C35 0.0252(10) 0.0414(12) 0.0215(11) -0.0087(9) 0.0020(8) -0.0015(8)

loop_
_atom_type_symbol
_atom_type_description
_atom_type_scat_dispersion_real
_atom_type_scat_dispersion_imag
_atom_type_scat_source
C C 0.0033 0.0016 'International Tables Vol C Tables 4.2.6.8 and 6.1.1.4'
H H 0.0000 0.0000 'International Tables Vol C Tables 4.2.6.8 and 6.1.1.4'
N N 0.0061 0.0033 'International Tables Vol C Tables 4.2.6.8 and 6.1.1.4'
B B 0.0013 0.0007 'International Tables Vol C Tables 4.2.6.8 and 6.1.1.4'

loop_
_geom_angle_atom_site_label_1
_geom_angle_atom_site_label_2
_geom_angle_atom_site_label_3
_geom_angle
_geom_angle_site_symmetry_1
_geom_angle_site_symmetry_3
_geom_angle_publ_flag
C1 N1 N2 103.69(14) . . ?
C3 N2 N1 111.94(15) . . ?
C3 N2 C4 128.28(16) . . ?
N1 N2 C4 119.78(14) . . ?
C7 N3 C5 108.41(14) . . ?
C7 N3 C4 124.36(14) . . ?
C5 N3 C4 127.15(15) . . ?
C7 N4 C6 107.83(15) . . ?
C7 N4 C8 126.29(14) . . ?
C6 N4 C8 125.30(14) . . ?
N1 C1 C2 112.13(17) . . ?
N1 C1 H1 123.9 . . ?
C2 C1 H1 123.9 . . ?
C3 C2 C1 105.00(17) . . ?
C3 C2 H2 127.5 . . ?
C1 C2 H2 127.5 . . ?
N2 C3 C2 107.24(17) . . ?
N2 C3 H3 126.4 . . ?
C2 C3 H3 126.4 . . ?
N2 C4 N3 111.19(13) . . ?
N2 C4 H4A 109.4 . . ?
N3 C4 H4A 109.4 . . ?
N2 C4 H4B 109.4 . . ?
N3 C4 H4B 109.4 . . ?
H4A C4 H4B 108.0 . . ?
C6 C5 N3 107.04(16) . . ?
C6 C5 H5 126.5 . . ?
N3 C5 H5 126.5 . . ?
C5 C6 N4 107.69(16) . . ?
C5 C6 H6 126.2 . . ?
N4 C6 H6 126.2 . . ?
N4 C7 N3 109.02(15) . . ?
N4 C7 H7 125.5 . . ?
N3 C7 H7 125.5 . . ?
N4 C8 C10 108.81(15) . . ?
N4 C8 C11 105.91(15) . . ?
C10 C8 C11 110.70(16) . . ?
N4 C8 C9 109.09(14) . . ?
C10 C8 C9 110.62(17) . . ?
C11 C8 C9 111.56(16) . . ?
C8 C9 H9A 109.5 . . ?
C8 C9 H9B 109.5 . . ?
H9A C9 H9B 109.5 . . ?
C8 C9 H9C 109.5 . . ?
H9A C9 H9C 109.5 . . ?
H9B C9 H9C 109.5 . . ?
C8 C10 H10A 109.5 . . ?
C8 C10 H10B 109.5 . . ?
H10A C10 H10B 109.5 . . ?
C8 C10 H10C 109.5 . . ?
H10A C10 H10C 109.5 . . ?
H10B C10 H10C 109.5 . . ?
C8 C11 H11A 109.5 . . ?
C8 C11 H11B 109.5 . . ?
H11A C11 H11B 109.5 . . ?
C8 C11 H11C 109.5 . . ?
H11A C11 H11C 109.5 . . ?
H11B C11 H11C 109.5 . . ?
C18 B1 C12 106.81(14) . . ?
C18 B1 C24 109.56(14) . . ?
C12 B1 C24 112.33(13) . . ?
C18 B1 C30 112.38(14) . . ?
C12 B1 C30 107.39(14) . . ?
C24 B1 C30 108.41(14) . . ?
C13 C12 C17 114.99(14) . . ?
C13 C12 B1 123.53(15) . . ?
C17 C12 B1 121.23(14) . . ?
C14 C13 C12 122.57(17) . . ?
C14 C13 H13 118.7 . . ?
C12 C13 H13 118.7 . . ?
C15 C14 C13 120.65(16) . . ?
C15 C14 H14 119.7 . . ?
C13 C14 H14 119.7 . . ?
C14 C15 C16 118.67(15) . . ?
C14 C15 H15 120.7 . . ?
C16 C15 H15 120.7 . . ?
C15 C16 C17 119.89(17) . . ?
C15 C16 H16 120.1 . . ?
C17 C16 H16 120.1 . . ?
C16 C17 C12 123.21(16) . . ?
C16 C17 H17 118.4 . . ?
C12 C17 H17 118.4 . . ?
C23 C18 C19 114.61(16) . . ?
C23 C18 B1 122.66(15) . . ?
C19 C18 B1 122.69(14) . . ?
C20 C19 C18 123.06(15) . . ?
C20 C19 H19 118.5 . . ?
C18 C19 H19 118.5 . . ?
C21 C20 C19 120.25(17) . . ?
C21 C20 H20 119.9 . . ?
C19 C20 H20 119.9 . . ?
C20 C21 C22 118.73(17) . . ?
C20 C21 H21 120.6 . . ?
C22 C21 H21 120.6 . . ?
C21 C22 C23 120.40(16) . . ?
C21 C22 H22 119.8 . . ?
C23 C22 H22 119.8 . . ?
C22 C23 C18 122.93(16) . . ?
C22 C23 H23 118.5 . . ?
C18 C23 H23 118.5 . . ?
C25 C24 C29 113.70(16) . . ?
C25 C24 B1 122.26(15) . . ?
C29 C24 B1 123.98(15) . . ?
C26 C25 C24 123.74(17) . . ?
C26 C25 H25 118.1 . . ?
C24 C25 H25 118.1 . . ?
C27 C26 C25 120.38(17) . . ?
C27 C26 H26 119.8 . . ?
C25 C26 H26 119.8 . . ?
C26 C27 C28 118.14(17) . . ?
C26 C27 H27 120.9 . . ?
C28 C27 H27 120.9 . . ?
C27 C28 C29 120.78(17) . . ?
C27 C28 H28 119.6 . . ?
C29 C28 H28 119.6 . . ?
C28 C29 C24 123.24(17) . . ?
C28 C29 H29 118.4 . . ?
C24 C29 H29 118.4 . . ?
C31 C30 C34 114.62(16) . . ?
C31 C30 B1 120.68(15) . . ?
C34 C30 B1 124.49(16) . . ?
C32 C31 C30 123.19(17) . . ?
C32 C31 H31 118.4 . . ?
C30 C31 H31 118.4 . . ?
C35 C32 C31 120.07(18) . . ?
C35 C32 H32 120.0 . . ?
C31 C32 H32 120.0 . . ?
C35 C33 C34 120.35(17) . . ?
C35 C33 H33 119.8 . . ?
C34 C33 H33 119.8 . . ?
C33 C34 C30 122.80(17) . . ?
C33 C34 H34 118.6 . . ?
C30 C34 H34 118.6 . . ?
C32 C35 C33 118.94(18) . . ?
C32 C35 H35 120.5 . . ?
C33 C35 H35 120.5 . . ?

loop_
_geom_bond_atom_site_label_1
_geom_bond_atom_site_label_2
_geom_bond_distance
_geom_bond_site_symmetry_2
_geom_bond_publ_flag
N1 C1 1.336(2) . ?
N1 N2 1.361(2) . ?
N2 C3 1.356(2) . ?
N2 C4 1.437(2) . ?
N3 C7 1.331(2) . ?
N3 C5 1.377(2) . ?
N3 C4 1.470(2) . ?
N4 C7 1.329(2) . ?
N4 C6 1.382(2) . ?
N4 C8 1.506(2) . ?
C1 C2 1.396(3) . ?
C1 H1 0.9500 . ?
C2 C3 1.357(3) . ?
C2 H2 0.9500 . ?
C3 H3 0.9500 . ?
C4 H4A 0.9900 . ?
C4 H4B 0.9900 . ?
C5 C6 1.343(3) . ?
C5 H5 0.9500 . ?
C6 H6 0.9500 . ?
C7 H7 0.9500 . ?
C8 C10 1.519(3) . ?
C8 C11 1.520(3) . ?
C8 C9 1.521(3) . ?
C9 H9A 0.9800 . ?
C9 H9B 0.9800 . ?
C9 H9C 0.9800 . ?
C10 H10A 0.9800 . ?
C10 H10B 0.9800 . ?
C10 H10C 0.9800 . ?
C11 H11A 0.9800 . ?
C11 H11B 0.9800 . ?
C11 H11C 0.9800 . ?
B1 C18 1.647(3) . ?
B1 C12 1.648(2) . ?
B1 C24 1.650(3) . ?
B1 C30 1.653(3) . ?
C12 C13 1.401(2) . ?
C12 C17 1.405(2) . ?
C13 C14 1.395(2) . ?
C13 H13 0.9500 . ?
C14 C15 1.383(3) . ?
C14 H14 0.9500 . ?
C15 C16 1.390(3) . ?
C15 H15 0.9500 . ?
C16 C17 1.392(2) . ?
C16 H16 0.9500 . ?
C17 H17 0.9500 . ?
C18 C23 1.404(2) . ?
C18 C19 1.407(2) . ?
C19 C20 1.388(2) . ?
C19 H19 0.9500 . ?
C20 C21 1.383(2) . ?
C20 H20 0.9500 . ?
C21 C22 1.384(3) . ?
C21 H21 0.9500 . ?
C22 C23 1.389(2) . ?
C22 H22 0.9500 . ?
C23 H23 0.9500 . ?
C24 C25 1.397(2) . ?
C24 C29 1.411(2) . ?
C25 C26 1.390(2) . ?
C25 H25 0.9500 . ?
C26 C27 1.379(3) . ?
C26 H26 0.9500 . ?
C27 C28 1.381(3) . ?
C27 H27 0.9500 . ?
C28 C29 1.383(3) . ?
C28 H28 0.9500 . ?
C29 H29 0.9500 . ?
C30 C31 1.406(2) . ?
C30 C34 1.408(2) . ?
C31 C32 1.390(3) . ?
C31 H31 0.9500 . ?
C32 C35 1.382(3) . ?
C32 H32 0.9500 . ?
C33 C35 1.385(3) . ?
C33 C34 1.390(3) . ?
C33 H33 0.9500 . ?
C34 H34 0.9500 . ?
C35 H35 0.9500 . ?

loop_
_geom_torsion_atom_site_label_1
_geom_torsion_atom_site_label_2
_geom_torsion_atom_site_label_3
_geom_torsion_atom_site_label_4
_geom_torsion
_geom_torsion_site_symmetry_1
_geom_torsion_site_symmetry_2
_geom_torsion_site_symmetry_3
_geom_torsion_site_symmetry_4
_geom_torsion_publ_flag
C1 N1 N2 C3 -0.21(18) . . . . ?
C1 N1 N2 C4 178.94(14) . . . . ?
N2 N1 C1 C2 0.44(18) . . . . ?
N1 C1 C2 C3 -0.5(2) . . . . ?
N1 N2 C3 C2 -0.10(19) . . . . ?
C4 N2 C3 C2 -179.17(15) . . . . ?
C1 C2 C3 N2 0.36(19) . . . . ?
C3 N2 C4 N3 108.80(19) . . . . ?
N1 N2 C4 N3 -70.19(19) . . . . ?
C7 N3 C4 N2 122.77(18) . . . . ?
C5 N3 C4 N2 -60.9(2) . . . . ?
C7 N3 C5 C6 0.1(2) . . . . ?
C4 N3 C5 C6 -176.78(17) . . . . ?
N3 C5 C6 N4 0.3(2) . . . . ?
C7 N4 C6 C5 -0.6(2) . . . . ?
C8 N4 C6 C5 171.10(17) . . . . ?
C6 N4 C7 N3 0.6(2) . . . . ?
C8 N4 C7 N3 -170.96(16) . . . . ?
C5 N3 C7 N4 -0.4(2) . . . . ?
C4 N3 C7 N4 176.52(15) . . . . ?
C7 N4 C8 C10 -139.46(18) . . . . ?
C6 N4 C8 C10 50.4(2) . . . . ?
C7 N4 C8 C11 101.50(19) . . . . ?
C6 N4 C8 C11 -68.7(2) . . . . ?
C7 N4 C8 C9 -18.7(2) . . . . ?
C6 N4 C8 C9 171.15(17) . . . . ?
C18 B1 C12 C13 93.34(19) . . . . ?
C24 B1 C12 C13 -26.8(2) . . . . ?
C30 B1 C12 C13 -145.90(17) . . . . ?
C18 B1 C12 C17 -80.6(2) . . . . ?
C24 B1 C12 C17 159.26(16) . . . . ?
C30 B1 C12 C17 40.2(2) . . . . ?
C17 C12 C13 C14 -1.0(3) . . . . ?
B1 C12 C13 C14 -175.31(17) . . . . ?
C12 C13 C14 C15 1.4(3) . . . . ?
C13 C14 C15 C16 -0.2(3) . . . . ?
C14 C15 C16 C17 -1.2(3) . . . . ?
C15 C16 C17 C12 1.6(3) . . . . ?
C13 C12 C17 C16 -0.5(3) . . . . ?
B1 C12 C17 C16 173.98(16) . . . . ?
C12 B1 C18 C23 159.12(15) . . . . ?
C24 B1 C18 C23 -78.98(19) . . . . ?
C30 B1 C18 C23 41.6(2) . . . . ?
C12 B1 C18 C19 -23.4(2) . . . . ?
C24 B1 C18 C19 98.54(18) . . . . ?
C30 B1 C18 C19 -140.88(16) . . . . ?
C23 C18 C19 C20 -0.8(2) . . . . ?
B1 C18 C19 C20 -178.51(16) . . . . ?
C18 C19 C20 C21 0.2(3) . . . . ?
C19 C20 C21 C22 0.6(3) . . . . ?
C20 C21 C22 C23 -0.8(3) . . . . ?
C21 C22 C23 C18 0.1(3) . . . . ?
C19 C18 C23 C22 0.7(2) . . . . ?
B1 C18 C23 C22 178.36(16) . . . . ?
C18 B1 C24 C25 31.5(2) . . . . ?
C12 B1 C24 C25 150.03(16) . . . . ?
C30 B1 C24 C25 -91.46(19) . . . . ?
C18 B1 C24 C29 -151.52(16) . . . . ?
C12 B1 C24 C29 -33.0(2) . . . . ?
C30 B1 C24 C29 85.51(19) . . . . ?
C29 C24 C25 C26 1.3(3) . . . . ?
B1 C24 C25 C26 178.55(17) . . . . ?
C24 C25 C26 C27 -0.4(3) . . . . ?
C25 C26 C27 C28 -0.4(3) . . . . ?
C26 C27 C28 C29 0.2(3) . . . . ?
C27 C28 C29 C24 0.8(3) . . . . ?
C25 C24 C29 C28 -1.5(3) . . . . ?
B1 C24 C29 C28 -178.72(17) . . . . ?
C18 B1 C30 C31 -161.31(14) . . . . ?
C12 B1 C30 C31 81.52(18) . . . . ?
C24 B1 C30 C31 -40.1(2) . . . . ?
C18 B1 C30 C34 24.2(2) . . . . ?
C12 B1 C30 C34 -92.99(18) . . . . ?
C24 B1 C30 C34 145.42(15) . . . . ?
C34 C30 C31 C32 -1.5(2) . . . . ?
B1 C30 C31 C32 -176.54(16) . . . . ?
C30 C31 C32 C35 0.2(3) . . . . ?
C35 C33 C34 C30 -0.9(3) . . . . ?
C31 C30 C34 C33 1.9(2) . . . . ?
B1 C30 C34 C33 176.67(16) . . . . ?
C31 C32 C35 C33 1.0(3) . . . . ?
C34 C33 C35 C32 -0.6(3) . . . . ?

loop_
_cod_related_entry_id
_cod_related_entry_database
_cod_related_entry_code
1 ChemSpider 30652618
